data_7002801
loop_
_publ_author_name
'Liu, Yen-Shen'
'Tang, Ming-Feng'
'Lii, Kwang-Hwa'

_publ_section_title
;
 Rare earth metal squarates incorporating ethylene glycol ligand with a
 three-dimensional framework structure: RE(C4O4)1.5(C2H6O2) (RE = Y,
 La--Nd, Sm--Lu)
;
_journal_issue 44
_journal_name_full 'Dalton Transactions'
_journal_page_first 9781
_journal_page_last 9786
_journal_paper_doi 10.1039/b911962k
_journal_year 2009
_chemical_formula_moiety Dy(C4O4)1.5(C2H6O2)
_chemical_formula_sum 'C8 H6 Dy O8'
_chemical_formula_weight 392.63
_chemical_name_systematic
;
?
;
_space_group_IT_number 15
_symmetry_cell_setting monoclinic
_symmetry_space_group_name_Hall '-C 2yc'
_symmetry_space_group_name_H-M 'C 1 2/c 1'
_atom_sites_solution_hydrogens difmap
_atom_sites_solution_primary direct
_atom_sites_solution_secondary difmap
_audit_creation_method SHELXL-97
_cell_angle_alpha 90.00
_cell_angle_beta 99.094(2)
_cell_angle_gamma 90.00
_cell_formula_units_Z 8
_cell_length_a 12.7668(5)
_cell_length_b 12.1015(5)
_cell_length_c 12.5648(5)
_cell_measurement_temperature 296(2)
_cell_volume 1916.83(13)
_computing_cell_refinement 'Bruker SHELXTL'
_computing_data_collection 'Bruker SHELXTL'
_computing_data_reduction 'Bruker SHELXTL'
_computing_molecular_graphics Diamond
_computing_structure_refinement 'SHELXL-97 (Sheldrick, 1997)'
_computing_structure_solution 'SHELXS-97 (Sheldrick, 1990)'
_diffrn_ambient_temperature 296(2)
_diffrn_measured_fraction_theta_full 0.979
_diffrn_measured_fraction_theta_max 0.979
_diffrn_measurement_device_type 'CCD area detector'
_diffrn_measurement_method 'phi and omega scans'
_diffrn_radiation_monochromator graphite
_diffrn_radiation_source 'fine-focus sealed tube'
_diffrn_radiation_type MoK\a
_diffrn_radiation_wavelength 0.71073
_diffrn_reflns_av_R_equivalents 0.0229
_diffrn_reflns_av_sigmaI/netI 0.0170
_diffrn_reflns_limit_h_max 17
_diffrn_reflns_limit_h_min -17
_diffrn_reflns_limit_k_max 16
_diffrn_reflns_limit_k_min -16
_diffrn_reflns_limit_l_max 17
_diffrn_reflns_limit_l_min -17
_diffrn_reflns_number 15693
_diffrn_reflns_theta_full 29.82
_diffrn_reflns_theta_max 29.82
_diffrn_reflns_theta_min 2.33
_exptl_absorpt_coefficient_mu 7.828
_exptl_absorpt_correction_T_max 0.7459
_exptl_absorpt_correction_T_min 0.5019
_exptl_absorpt_correction_type empirical
_exptl_crystal_colour light-yellow
_exptl_crystal_density_diffrn 2.721
_exptl_crystal_density_method 'not measured'
_exptl_crystal_description rod-like
_exptl_crystal_F_000 1472
_exptl_crystal_size_max 0.20
_exptl_crystal_size_mid 0.10
_exptl_crystal_size_min 0.10
_refine_diff_density_max 0.744
_refine_diff_density_min -0.611
_refine_diff_density_rms 0.102
_refine_ls_extinction_coef 0.00170(4)
_refine_ls_extinction_expression Fc^*^=kFc[1+0.001xFc^2^\l^3^/sin(2\q)]^-1/4^
_refine_ls_extinction_method SHELXL
_refine_ls_goodness_of_fit_ref 1.040
_refine_ls_hydrogen_treatment mixed
_refine_ls_matrix_type full
_refine_ls_number_parameters 179
_refine_ls_number_reflns 2700
_refine_ls_number_restraints 0
_refine_ls_restrained_S_all 1.040
_refine_ls_R_factor_all 0.0153
_refine_ls_R_factor_gt 0.0139
_refine_ls_shift/su_max 0.002
_refine_ls_shift/su_mean 0.000
_refine_ls_structure_factor_coef Fsqd
_refine_ls_weighting_details 'calc w=1/[\s^2^(Fo^2^)+(0.0144P)^2^+3.4574P] where P=(Fo^2^+2Fc^2^)/3'
_refine_ls_weighting_scheme calc
_refine_ls_wR_factor_gt 0.0317
_refine_ls_wR_factor_ref 0.0322
_reflns_number_gt 2544
_reflns_number_total 2700
_reflns_threshold_expression >2sigma(I)
_cod_data_source_file b911962k.txt
_cod_data_source_block DySqEg
_cod_original_sg_symbol_H-M C2/c
_cod_database_code 7002801

loop_
_symmetry_equiv_pos_as_xyz
'x, y, z'
'-x, y, -z+1/2'
'x+1/2, y+1/2, z'
'-x+1/2, y+1/2, -z+1/2'
'-x, -y, -z'
'x, -y, z-1/2'
'-x+1/2, -y+1/2, -z'
'x+1/2, -y+1/2, z-1/2'

loop_
_atom_site_label
_atom_site_type_symbol
_atom_site_fract_x
_atom_site_fract_y
_atom_site_fract_z
_atom_site_U_iso_or_equiv
_atom_site_adp_type
_atom_site_occupancy
_atom_site_symmetry_multiplicity
_atom_site_calc_flag
_atom_site_refinement_flags
_atom_site_disorder_assembly
_atom_site_disorder_group
Dy1 Dy 0.272914(6) 0.463223(7) 0.222460(7) 0.00971(4) Uani 1 1 d . . .
O1 O 0.23904(12) 0.40961(12) 0.40111(11) 0.0164(3) Uani 1 1 d . . .
O2 O 0.20857(12) 0.14711(12) 0.34619(11) 0.0182(3) Uani 1 1 d . . .
O3 O 0.37056(12) 0.43096(14) 0.08704(13) 0.0231(3) Uani 1 1 d . . .
O4 O 0.59815(12) 0.55228(13) 0.16053(12) 0.0196(3) Uani 1 1 d . . .
O5 O 0.37852(13) 0.31480(13) 0.27727(14) 0.0261(4) Uani 1 1 d . . .
O6 O 0.37498(13) 0.05002(13) 0.24224(15) 0.0254(4) Uani 1 1 d . . .
O7 O 0.14914(14) 0.46581(14) 0.04818(14) 0.0231(4) Uani 1 1 d . . .
O8 O 0.15803(15) 0.30772(15) 0.18938(15) 0.0314(4) Uani 1 1 d . . .
C1 C 0.24523(15) 0.32161(16) 0.45403(15) 0.0127(4) Uani 1 1 d . . .
C2 C 0.23217(15) 0.20337(16) 0.43037(15) 0.0129(4) Uani 1 1 d . . .
C3 C 0.44166(16) 0.46931(16) 0.04022(17) 0.0152(4) Uani 1 1 d . . .
C4 C 0.54459(16) 0.52271(16) 0.07290(16) 0.0142(4) Uani 1 1 d . . .
C5 C 0.44386(15) 0.24457(16) 0.25816(16) 0.0138(4) Uani 1 1 d . . .
C6 C 0.44306(14) 0.12443(16) 0.25028(15) 0.0125(4) Uani 1 1 d . . .
C7 C 0.0864(2) 0.3694(2) 0.0168(2) 0.0326(6) Uani 1 1 d . . .
C8 C 0.0598(2) 0.3191(2) 0.1175(2) 0.0310(5) Uani 1 1 d . . .
H7A H 0.129(3) 0.314(3) -0.015(3) 0.068(11) Uiso 1 1 d . . .
H7B H 0.019(2) 0.389(2) -0.030(2) 0.034(8) Uiso 1 1 d . . .
H8A H 0.020(2) 0.247(2) 0.101(2) 0.035(8) Uiso 1 1 d . . .
H8B H 0.015(3) 0.376(3) 0.149(3) 0.050(10) Uiso 1 1 d . . .
H8O H 0.163(2) 0.252(2) 0.221(2) 0.022(7) Uiso 1 1 d . . .
H7O H 0.177(3) 0.485(3) 0.003(3) 0.041(9) Uiso 1 1 d . . .

loop_
_atom_site_aniso_label
_atom_site_aniso_U_11
_atom_site_aniso_U_22
_atom_site_aniso_U_33
_atom_site_aniso_U_23
_atom_site_aniso_U_13
_atom_site_aniso_U_12
Dy1 0.01069(5) 0.00889(6) 0.00963(5) 0.00113(3) 0.00182(3) 0.00172(3)
O1 0.0270(7) 0.0105(7) 0.0123(6) 0.0013(5) 0.0049(6) 0.0015(6)
O2 0.0295(8) 0.0129(7) 0.0109(7) -0.0035(5) -0.0008(6) -0.0013(6)
O3 0.0222(8) 0.0279(9) 0.0222(8) -0.0003(7) 0.0125(6) -0.0035(7)
O4 0.0208(7) 0.0228(8) 0.0131(7) -0.0043(6) -0.0037(6) 0.0046(6)
O5 0.0272(8) 0.0179(8) 0.0361(9) 0.0071(7) 0.0142(7) 0.0130(7)
O6 0.0219(8) 0.0226(9) 0.0341(9) -0.0061(7) 0.0116(7) -0.0113(6)
O7 0.0248(8) 0.0287(10) 0.0152(8) 0.0050(6) 0.0016(7) -0.0067(6)
O8 0.0409(10) 0.0177(9) 0.0297(9) 0.0112(7) -0.0129(8) -0.0105(8)
C1 0.0167(8) 0.0124(9) 0.0095(8) -0.0007(7) 0.0031(7) 0.0001(7)
C2 0.0166(9) 0.0107(9) 0.0113(8) 0.0000(7) 0.0018(7) -0.0007(7)
C3 0.0151(9) 0.0178(11) 0.0128(9) 0.0002(7) 0.0029(7) 0.0036(7)
C4 0.0147(9) 0.0154(10) 0.0123(9) 0.0010(7) 0.0012(7) 0.0036(7)
C5 0.0147(9) 0.0124(9) 0.0145(9) 0.0028(7) 0.0033(7) 0.0029(7)
C6 0.0125(8) 0.0128(9) 0.0127(8) 0.0012(7) 0.0032(7) -0.0006(7)
C7 0.0348(13) 0.0337(15) 0.0254(12) 0.0002(10) -0.0069(11) -0.0066(11)
C8 0.0304(12) 0.0246(13) 0.0342(14) 0.0040(10) -0.0063(10) -0.0104(10)

loop_
_atom_type_symbol
_atom_type_description
_atom_type_scat_dispersion_real
_atom_type_scat_dispersion_imag
_atom_type_scat_source
C C 0.0033 0.0016 'International Tables Vol C Tables 4.2.6.8 and 6.1.1.4'
H H 0.0000 0.0000 'International Tables Vol C Tables 4.2.6.8 and 6.1.1.4'
O O 0.0106 0.0060 'International Tables Vol C Tables 4.2.6.8 and 6.1.1.4'
Dy Dy -0.1892 4.4098 'International Tables Vol C Tables 4.2.6.8 and 6.1.1.4'

loop_
_geom_angle_atom_site_label_1
_geom_angle_atom_site_label_2
_geom_angle_atom_site_label_3
_geom_angle
_geom_angle_site_symmetry_1
_geom_angle_site_symmetry_3
_geom_angle_publ_flag
O6 Dy1 O5 140.87(6) 4 . ?
O6 Dy1 O4 101.10(6) 4 2_655 ?
O5 Dy1 O4 81.19(6) . 2_655 ?
O6 Dy1 O3 142.28(6) 4 . ?
O5 Dy1 O3 74.11(6) . . ?
O4 Dy1 O3 97.82(6) 2_655 . ?
O6 Dy1 O8 83.75(7) 4 . ?
O5 Dy1 O8 75.49(7) . . ?
O4 Dy1 O8 147.39(6) 2_655 . ?
O3 Dy1 O8 97.35(6) . . ?
O6 Dy1 O2 76.94(5) 4 4 ?
O5 Dy1 O2 138.27(5) . 4 ?
O4 Dy1 O2 72.24(5) 2_655 4 ?
O3 Dy1 O2 78.26(5) . 4 ?
O8 Dy1 O2 139.39(6) . 4 ?
O6 Dy1 O1 70.65(6) 4 . ?
O5 Dy1 O1 72.29(5) . . ?
O4 Dy1 O1 75.46(5) 2_655 . ?
O3 Dy1 O1 146.35(6) . . ?
O8 Dy1 O1 75.92(6) . . ?
O2 Dy1 O1 128.03(5) 4 . ?
O6 Dy1 O7 74.55(6) 4 . ?
O5 Dy1 O7 122.48(6) . . ?
O4 Dy1 O7 148.07(5) 2_655 . ?
O3 Dy1 O7 72.17(6) . . ?
O8 Dy1 O7 64.45(6) . . ?
O2 Dy1 O7 76.01(5) 4 . ?
O1 Dy1 O7 129.22(5) . . ?
C1 O1 Dy1 135.20(12) . . ?
C2 O2 Dy1 141.13(13) . 4_545 ?
C3 O3 Dy1 143.85(15) . . ?
C4 O4 Dy1 131.70(13) . 2_655 ?
C5 O5 Dy1 149.61(14) . . ?
C6 O6 Dy1 155.90(14) . 4_545 ?
C7 O7 Dy1 118.73(14) . . ?
C7 O7 H7O 111(3) . . ?
Dy1 O7 H7O 111(3) . . ?
C8 O8 Dy1 119.24(15) . . ?
C8 O8 H8O 113(2) . . ?
Dy1 O8 H8O 127(2) . . ?
O1 C1 C2 136.68(18) . . ?
O1 C1 C2 133.43(18) . 7_556 ?
C2 C1 C2 89.88(15) . 7_556 ?
O2 C2 C1 134.88(18) . . ?
O2 C2 C1 134.97(18) . 7_556 ?
C1 C2 C1 90.12(15) . 7_556 ?
O3 C3 C4 133.7(2) . 5_665 ?
O3 C3 C4 136.1(2) . . ?
C4 C3 C4 90.18(16) 5_665 . ?
O4 C4 C3 134.62(19) . 5_665 ?
O4 C4 C3 135.54(19) . . ?
C3 C4 C3 89.82(16) 5_665 . ?
O5 C5 C6 134.34(18) . . ?
O5 C5 C5 136.26(12) . 2_655 ?
C6 C5 C5 89.27(10) . 2_655 ?
O6 C6 C6 133.25(12) . 2_655 ?
O6 C6 C5 136.45(18) . . ?
C6 C6 C5 90.23(10) 2_655 . ?
O7 C7 C8 106.9(2) . . ?
O7 C7 H7A 110(2) . . ?
C8 C7 H7A 106(2) . . ?
O7 C7 H7B 111.5(17) . . ?
C8 C7 H7B 107.9(16) . . ?
H7A C7 H7B 114(3) . . ?
O8 C8 C7 106.2(2) . . ?
O8 C8 H8A 114.1(17) . . ?
C7 C8 H8A 110.2(17) . . ?
O8 C8 H8B 108.5(19) . . ?
C7 C8 H8B 105.5(19) . . ?
H8A C8 H8B 112(2) . . ?

loop_
_geom_bond_atom_site_label_1
_geom_bond_atom_site_label_2
_geom_bond_distance
_geom_bond_site_symmetry_2
_geom_bond_publ_flag
Dy1 O6 2.2649(15) 4 ?
Dy1 O5 2.2857(15) . ?
Dy1 O4 2.2952(16) 2_655 ?
Dy1 O3 2.2961(14) . ?
Dy1 O8 2.3817(18) . ?
Dy1 O2 2.4117(14) 4 ?
Dy1 O1 2.4400(13) . ?
Dy1 O7 2.4899(17) . ?
O1 C1 1.251(2) . ?
O2 C2 1.254(2) . ?
O2 Dy1 2.4117(14) 4_545 ?
O3 C3 1.247(2) . ?
O4 C4 1.253(2) . ?
O4 Dy1 2.2952(15) 2_655 ?
O5 C5 1.241(2) . ?
O6 C6 1.244(2) . ?
O6 Dy1 2.2649(15) 4_545 ?
O7 C7 1.435(3) . ?
O7 H7O 0.75(3) . ?
O8 C8 1.431(3) . ?
O8 H8O 0.78(3) . ?
C1 C2 1.466(3) . ?
C1 C2 1.467(3) 7_556 ?
C2 C1 1.467(3) 7_556 ?
C3 C4 1.463(3) 5_665 ?
C3 C4 1.464(3) . ?
C4 C3 1.463(3) 5_665 ?
C5 C6 1.457(3) . ?
C5 C5 1.480(4) 2_655 ?
C6 C6 1.455(3) 2_655 ?
C7 C8 1.492(4) . ?
C7 H7A 0.99(4) . ?
C7 H7B 1.00(3) . ?
C8 H8A 1.02(3) . ?
C8 H8B 1.02(3) . ?
